data_7243602
loop_
_publ_author_name
'Dailey, Maegan'
'Besson, Claire'

_publ_section_title
;
 Selective crystallization of four bis(phthalocyaninato)lanthanoid(iii)
 polymorphs
;
_journal_issue 40
_journal_name_full CrystEngComm
_journal_page_first 7151
_journal_page_last 7161
_journal_paper_doi 10.1039/D1CE00936B
_journal_volume 23
_journal_year 2021
_chemical_formula_moiety 'C64 H32 N16 Pr'
_chemical_formula_sum 'C64 H32 N16 Pr'
_chemical_formula_weight 1165.96
_chemical_name_common bis(phthalocyaninato)-Pr
_chemical_name_systematic (phthalocyaninato)-(phthalocyaninato-radical)-praseodymium(III)
_space_group_crystal_system monoclinic
_space_group_IT_number 15
_space_group_name_Hall '-C 2yc'
_space_group_name_H-M_alt 'C 1 2/c 1'
_atom_sites_solution_hydrogens geom
_audit_creation_method SHELXL-2018/3
_audit_update_record
;
2021-09-09 deposited with the CCDC.	2021-09-24 downloaded from the CCDC.
;
_cell_angle_alpha 90
_cell_angle_beta 115.551(4)
_cell_angle_gamma 90
_cell_formula_units_Z 4
_cell_length_a 28.106(3)
_cell_length_b 14.1593(10)
_cell_length_c 13.1975(8)
_cell_measurement_reflns_used 120855
_cell_measurement_temperature 100(2)
_cell_measurement_theta_max 55.533
_cell_measurement_theta_min 5.225
_cell_volume 4738.4(7)
_computing_cell_refinement 'APEX3 v2019.1-0 (Bruker AXS)'
_computing_data_collection 'Bruker Instrument Service V6.2.132'
_computing_data_reduction 'SAINT V8.40A (Bruker Nano Inc., 2019)'
_computing_molecular_graphics 'shelXle (C.B. Huebschle)'
_computing_structure_refinement 'SHELXL-2018/3 (Sheldrick, 2018)'
_computing_structure_solution 'SHELXT 2014/5 (Sheldrick, 2014)'
_diffrn_ambient_temperature 100(2)
_diffrn_measured_fraction_theta_full 1.000
_diffrn_measured_fraction_theta_max 0.998
_diffrn_measurement_device_type 'Bruker D8 Quest'
_diffrn_measurement_method '\f and \w scans'
_diffrn_radiation_probe x-ray
_diffrn_radiation_type MoK\a
_diffrn_radiation_wavelength 0.71073
_diffrn_reflns_av_R_equivalents 0.1297
_diffrn_reflns_av_unetI/netI 0.0344
_diffrn_reflns_Laue_measured_fraction_full 1.000
_diffrn_reflns_Laue_measured_fraction_max 0.998
_diffrn_reflns_limit_h_max 36
_diffrn_reflns_limit_h_min -36
_diffrn_reflns_limit_k_max 18
_diffrn_reflns_limit_k_min -18
_diffrn_reflns_limit_l_max 17
_diffrn_reflns_limit_l_min -17
_diffrn_reflns_number 118387
_diffrn_reflns_point_group_measured_fraction_full 1.000
_diffrn_reflns_point_group_measured_fraction_max 0.998
_diffrn_reflns_theta_full 25.242
_diffrn_reflns_theta_max 27.914
_diffrn_reflns_theta_min 2.111
_diffrn_source 'microfocus sealed tube'
_exptl_absorpt_coefficient_mu 1.095
_exptl_absorpt_correction_T_max 0.7456
_exptl_absorpt_correction_T_min 0.6173
_exptl_absorpt_correction_type multi-scan
_exptl_absorpt_process_details
;
 SADABS 2016/2: Krause, L., Herbst-Irmer, R., Sheldrick G.M. & Stalke D.,
 J. Appl. Cryst. 48 (2015) 3-10
;
_exptl_crystal_colour 'dark green'
_exptl_crystal_density_diffrn 1.634
_exptl_crystal_description rectangle
_exptl_crystal_F_000 2348
_exptl_crystal_recrystallization_method 'slow evaporation from chloroform'
_exptl_crystal_size_max 4.106
_exptl_crystal_size_mid 0.124
_exptl_crystal_size_min 0.102
_refine_diff_density_max 0.467
_refine_diff_density_min -0.745
_refine_diff_density_rms 0.081
_refine_ls_extinction_method none
_refine_ls_goodness_of_fit_ref 0.829
_refine_ls_hydrogen_treatment constr
_refine_ls_matrix_type full
_refine_ls_number_parameters 366
_refine_ls_number_reflns 5675
_refine_ls_number_restraints 0
_refine_ls_restrained_S_all 0.829
_refine_ls_R_factor_all 0.0323
_refine_ls_R_factor_gt 0.0268
_refine_ls_shift/su_max 0.001
_refine_ls_shift/su_mean 0.000
_refine_ls_structure_factor_coef Fsqd
_refine_ls_weighting_details 'w=1/[\s^2^(Fo^2^)+(0.0483P)^2^+17.1545P] where P=(Fo^2^+2Fc^2^)/3'
_refine_ls_weighting_scheme calc
_refine_ls_wR_factor_gt 0.0684
_refine_ls_wR_factor_ref 0.0721
_reflns_Friedel_coverage 0.000
_reflns_number_gt 5153
_reflns_number_total 5675
_reflns_threshold_expression 'I > 2\s(I)'
_cod_data_source_file d1ce00936b2.cif
_cod_data_source_block PrPc2_C2c
_cod_depositor_comments 'Adding full bibliography for 7243585--7243607.cif.'
_cod_original_cell_volume 4738.4(6)
_cod_original_sg_symbol_H-M 'C 2/c'
_cod_database_code 7243602
_shelx_shelxl_version_number 2018/3
_shelx_space_group_comment
;
The symmetry employed for this shelxl refinement is uniquely defined
by the following loop, which should always be used as a source of
symmetry information in preference to the above space-group names.
They are only intended as comments.
;
_exptl_absorpt_special_details 'SADABS-2016/2, G. Sheldrick'

loop_
_space_group_symop_operation_xyz
'x, y, z'
'-x, y, -z+1/2'
'x+1/2, y+1/2, z'
'-x+1/2, y+1/2, -z+1/2'
'-x, -y, -z'
'x, -y, z-1/2'
'-x+1/2, -y+1/2, -z'
'x+1/2, -y+1/2, z-1/2'

loop_
_atom_site_label
_atom_site_type_symbol
_atom_site_fract_x
_atom_site_fract_y
_atom_site_fract_z
_atom_site_U_iso_or_equiv
_atom_site_adp_type
_atom_site_occupancy
_atom_site_site_symmetry_order
_atom_site_calc_flag
_atom_site_refinement_flags_posn
_atom_site_refinement_flags_adp
_atom_site_refinement_flags_occupancy
_atom_site_disorder_assembly
_atom_site_disorder_group
Pr01 Pr 0.500000 0.59050(2) 0.750000 0.00997(5) Uani 1 2 d S T P . .
N1 N 0.46199(7) 0.72050(12) 0.61305(15) 0.0136(3) Uani 1 1 d . . . . .
C1 C 0.40922(8) 0.73996(15) 0.56751(17) 0.0142(4) Uani 1 1 d . . . . .
N2 N 0.54014(7) 0.81447(12) 0.65103(15) 0.0147(4) Uani 1 1 d . . . . .
C2 C 0.40089(8) 0.84139(15) 0.54793(18) 0.0150(4) Uani 1 1 d . . . . .
N3 N 0.56339(7) 0.64819(12) 0.67913(15) 0.0137(4) Uani 1 1 d . . . . .
C3 C 0.35563(8) 0.89643(15) 0.50331(18) 0.0172(4) Uani 1 1 d . . . . .
H3 H 0.321731 0.869616 0.482718 0.021 Uiso 1 1 calc R U . . .
N4 N 0.61555(7) 0.50525(12) 0.70833(15) 0.0144(4) Uani 1 1 d . . . . .
C4 C 0.36187(9) 0.99280(16) 0.4899(2) 0.0205(5) Uani 1 1 d . . . . .
H4 H 0.331612 1.032209 0.458440 0.025 Uiso 1 1 calc R U . . .
C5 C 0.41187(9) 1.03225(16) 0.5218(2) 0.0209(5) Uani 1 1 d . . . . .
H5 H 0.414945 1.098066 0.511994 0.025 Uiso 1 1 calc R U . . .
N5 N 0.52355(7) 0.46413(12) 0.64877(15) 0.0135(3) Uani 1 1 d . . . . .
C6 C 0.45709(9) 0.97732(15) 0.56760(19) 0.0179(4) Uani 1 1 d . . . . .
H6 H 0.491051 1.004391 0.589872 0.021 Uiso 1 1 calc R U . . .
N6 N 0.44430(7) 0.36888(12) 0.58833(15) 0.0135(3) Uani 1 1 d . . . . .
N7 N 0.42239(7) 0.53566(12) 0.58172(15) 0.0139(3) Uani 1 1 d . . . . .
C7 C 0.45090(8) 0.88123(15) 0.57969(18) 0.0147(4) Uani 1 1 d . . . . .
C8 C 0.48849(8) 0.80295(15) 0.61906(18) 0.0145(4) Uani 1 1 d . . . . .
N8 N 0.36948(7) 0.67869(12) 0.53993(15) 0.0143(4) Uani 1 1 d . . . . .
C9 C 0.57415(8) 0.74241(15) 0.67747(18) 0.0149(4) Uani 1 1 d . . . . .
C10 C 0.63044(8) 0.75519(15) 0.70875(18) 0.0157(4) Uani 1 1 d . . . . .
C12 C 0.71499(9) 0.82157(17) 0.75513(19) 0.0205(5) Uani 1 1 d . . . . .
H12 H 0.736880 0.874590 0.761933 0.025 Uiso 1 1 calc R U . . .
C11 C 0.66118(9) 0.83522(16) 0.72129(19) 0.0181(4) Uani 1 1 d . . . . .
H11 H 0.646105 0.896649 0.707354 0.022 Uiso 1 1 calc R U . . .
C14 C 0.70645(8) 0.65156(16) 0.76528(19) 0.0172(4) Uani 1 1 d . . . . .
H14 H 0.721589 0.590204 0.780483 0.021 Uiso 1 1 calc R U . . .
C15 C 0.65259(8) 0.66496(15) 0.72825(18) 0.0144(4) Uani 1 1 d . . . . .
C16 C 0.60902(8) 0.59884(16) 0.70459(17) 0.0143(4) Uani 1 1 d . . . . .
C17 C 0.57559(8) 0.44437(15) 0.68071(18) 0.0149(4) Uani 1 1 d . . . . .
C18 C 0.58352(8) 0.34205(15) 0.68480(18) 0.0145(4) Uani 1 1 d . . . . .
C19 C 0.62883(9) 0.28715(15) 0.72190(19) 0.0172(4) Uani 1 1 d . . . . .
H19 H 0.662603 0.314865 0.743535 0.021 Uiso 1 1 calc R U . . .
C20 C 0.62278(9) 0.18992(16) 0.7261(2) 0.0198(5) Uani 1 1 d . . . . .
H20 H 0.653044 0.150431 0.751456 0.024 Uiso 1 1 calc R U . . .
C21 C 0.57299(9) 0.14914(16) 0.6937(2) 0.0200(5) Uani 1 1 d . . . . .
H21 H 0.570161 0.082614 0.698663 0.024 Uiso 1 1 calc R U . . .
C22 C 0.52750(9) 0.20427(15) 0.65433(19) 0.0173(4) Uani 1 1 d . . . . .
H22 H 0.493627 0.176480 0.630724 0.021 Uiso 1 1 calc R U . . .
C23 C 0.53355(8) 0.30146(15) 0.65087(18) 0.0152(4) Uani 1 1 d . . . . .
C24 C 0.49632(8) 0.38063(15) 0.62563(18) 0.0143(4) Uani 1 1 d . . . . .
C25 C 0.41054(8) 0.44104(15) 0.56650(17) 0.0138(4) Uani 1 1 d . . . . .
C26 C 0.35317(8) 0.42836(15) 0.52309(17) 0.0140(4) Uani 1 1 d . . . . .
C27 C 0.32142(8) 0.34893(16) 0.49796(18) 0.0167(4) Uani 1 1 d . . . . .
H27 H 0.335912 0.287152 0.507657 0.020 Uiso 1 1 calc R U . . .
C28 C 0.26725(9) 0.36345(16) 0.45779(19) 0.0201(5) Uani 1 1 d . . . . .
H28 H 0.244282 0.310466 0.438359 0.024 Uiso 1 1 calc R U . . .
C29 C 0.24612(9) 0.45398(17) 0.4456(2) 0.0200(5) Uani 1 1 d . . . . .
H29 H 0.209048 0.461461 0.418037 0.024 Uiso 1 1 calc R U . . .
C30 C 0.27821(8) 0.53378(16) 0.47287(19) 0.0177(4) Uani 1 1 d . . . . .
H30 H 0.263903 0.595508 0.466025 0.021 Uiso 1 1 calc R U . . .
C31 C 0.33199(8) 0.51924(15) 0.51052(18) 0.0147(4) Uani 1 1 d . . . . .
C32 C 0.37614(8) 0.58503(16) 0.54577(17) 0.0144(4) Uani 1 1 d . . . . .
C13 C 0.73735(9) 0.73168(17) 0.77922(19) 0.0199(5) Uani 1 1 d . . . . .
H13 H 0.774417 0.724975 0.805672 0.024 Uiso 1 1 calc R U . . .

loop_
_atom_site_aniso_label
_atom_site_aniso_U_11
_atom_site_aniso_U_22
_atom_site_aniso_U_33
_atom_site_aniso_U_23
_atom_site_aniso_U_13
_atom_site_aniso_U_12
Pr01 0.00948(7) 0.01113(7) 0.00989(8) 0.000 0.00474(6) 0.000
N1 0.0119(8) 0.0159(8) 0.0123(8) 0.0002(7) 0.0045(7) -0.0019(7)
C1 0.0154(10) 0.0165(10) 0.0108(10) 0.0020(8) 0.0055(8) 0.0000(8)
N2 0.0144(8) 0.0148(8) 0.0146(9) 0.0012(7) 0.0060(7) -0.0013(7)
C2 0.0166(10) 0.0161(10) 0.0123(10) 0.0016(8) 0.0062(8) -0.0001(8)
N3 0.0143(8) 0.0134(8) 0.0145(9) -0.0002(7) 0.0072(7) -0.0009(7)
C3 0.0152(10) 0.0188(11) 0.0176(10) 0.0013(8) 0.0070(8) -0.0007(8)
N4 0.0148(9) 0.0159(9) 0.0152(9) -0.0016(7) 0.0091(7) -0.0002(7)
C4 0.0180(11) 0.0173(11) 0.0251(12) 0.0044(9) 0.0083(9) 0.0049(9)
C5 0.0225(11) 0.0139(10) 0.0254(12) 0.0022(9) 0.0095(10) 0.0002(9)
N5 0.0125(8) 0.0155(8) 0.0139(9) -0.0015(7) 0.0069(7) -0.0003(7)
C6 0.0169(10) 0.0152(10) 0.0211(11) 0.0013(9) 0.0077(9) -0.0022(8)
N6 0.0134(8) 0.0148(8) 0.0126(8) -0.0017(7) 0.0059(7) -0.0018(7)
N7 0.0153(9) 0.0145(8) 0.0120(8) 0.0008(7) 0.0060(7) -0.0005(7)
C7 0.0155(10) 0.0142(10) 0.0139(10) 0.0002(8) 0.0058(8) 0.0001(8)
C8 0.0170(10) 0.0151(10) 0.0121(10) 0.0003(8) 0.0069(8) -0.0013(8)
N8 0.0132(8) 0.0157(9) 0.0126(9) 0.0014(7) 0.0044(7) -0.0013(7)
C9 0.0160(10) 0.0165(10) 0.0122(10) 0.0002(8) 0.0060(8) -0.0031(8)
C10 0.0142(10) 0.0204(11) 0.0125(10) -0.0002(8) 0.0057(8) -0.0020(8)
C12 0.0168(11) 0.0237(11) 0.0203(11) -0.0011(9) 0.0073(9) -0.0072(9)
C11 0.0175(11) 0.0185(10) 0.0167(11) 0.0002(9) 0.0059(9) -0.0038(9)
C14 0.0148(10) 0.0202(11) 0.0184(11) -0.0021(9) 0.0088(9) -0.0014(8)
C15 0.0142(10) 0.0177(10) 0.0132(10) -0.0013(8) 0.0078(8) -0.0029(8)
C16 0.0132(9) 0.0186(10) 0.0117(9) -0.0009(8) 0.0059(8) -0.0007(8)
C17 0.0162(10) 0.0170(10) 0.0129(10) -0.0012(8) 0.0078(8) -0.0010(8)
C18 0.0158(10) 0.0162(10) 0.0140(10) -0.0028(8) 0.0086(8) 0.0012(8)
C19 0.0149(10) 0.0186(11) 0.0189(11) -0.0017(9) 0.0082(9) 0.0012(8)
C20 0.0182(11) 0.0199(11) 0.0207(11) -0.0016(9) 0.0078(9) 0.0052(9)
C21 0.0231(11) 0.0134(10) 0.0228(12) -0.0028(9) 0.0090(10) 0.0006(9)
C22 0.0177(10) 0.0153(10) 0.0197(11) -0.0048(8) 0.0088(9) -0.0029(8)
C23 0.0162(10) 0.0165(10) 0.0132(10) -0.0032(8) 0.0066(8) 0.0003(8)
C24 0.0157(10) 0.0151(10) 0.0123(10) -0.0010(8) 0.0061(8) -0.0002(8)
C25 0.0146(10) 0.0162(10) 0.0111(10) -0.0005(8) 0.0059(8) -0.0035(8)
C26 0.0131(9) 0.0181(11) 0.0101(9) 0.0001(8) 0.0043(8) -0.0027(8)
C27 0.0163(10) 0.0168(10) 0.0157(10) 0.0012(8) 0.0056(9) -0.0021(8)
C28 0.0171(11) 0.0230(11) 0.0192(11) 0.0000(9) 0.0068(9) -0.0067(9)
C29 0.0113(10) 0.0274(12) 0.0203(11) 0.0014(9) 0.0057(9) -0.0031(9)
C30 0.0158(10) 0.0193(11) 0.0171(11) 0.0016(9) 0.0063(9) -0.0004(8)
C31 0.0143(10) 0.0161(10) 0.0130(10) 0.0014(8) 0.0052(8) -0.0013(8)
C32 0.0125(9) 0.0184(10) 0.0116(9) 0.0012(8) 0.0044(8) -0.0020(8)
C13 0.0138(10) 0.0282(12) 0.0184(11) -0.0005(9) 0.0075(9) -0.0034(9)

loop_
_atom_type_symbol
_atom_type_description
_atom_type_scat_dispersion_real
_atom_type_scat_dispersion_imag
_atom_type_scat_source
C C 0.0033 0.0016 'International Tables Vol C Tables 4.2.6.8 and 6.1.1.4'
H H 0.0000 0.0000 'International Tables Vol C Tables 4.2.6.8 and 6.1.1.4'
N N 0.0061 0.0033 'International Tables Vol C Tables 4.2.6.8 and 6.1.1.4'
Pr Pr -0.2180 2.8214 'International Tables Vol C Tables 4.2.6.8 and 6.1.1.4'

loop_
_geom_angle_atom_site_label_1
_geom_angle_atom_site_label_2
_geom_angle_atom_site_label_3
_geom_angle
_geom_angle_site_symmetry_1
_geom_angle_site_symmetry_3
_geom_angle_publ_flag
N7 Pr01 N7 143.40(8) 2_656 . ?
N7 Pr01 N1 145.57(6) 2_656 . ?
N7 Pr01 N1 69.03(6) . . ?
N7 Pr01 N1 69.03(6) 2_656 2_656 ?
N7 Pr01 N1 145.57(6) . 2_656 ?
N1 Pr01 N1 83.95(8) . 2_656 ?
N7 Pr01 N3 105.28(6) 2_656 2_656 ?
N7 Pr01 N3 86.75(6) . 2_656 ?
N1 Pr01 N3 82.90(6) . 2_656 ?
N1 Pr01 N3 68.52(6) 2_656 2_656 ?
N7 Pr01 N3 86.75(6) 2_656 . ?
N7 Pr01 N3 105.28(6) . . ?
N1 Pr01 N3 68.52(6) . . ?
N1 Pr01 N3 82.91(6) 2_656 . ?
N3 Pr01 N3 141.55(8) 2_656 . ?
N7 Pr01 N5 68.14(6) 2_656 2_656 ?
N7 Pr01 N5 85.44(6) . 2_656 ?
N1 Pr01 N5 142.74(6) . 2_656 ?
N1 Pr01 N5 105.88(6) 2_656 2_656 ?
N3 Pr01 N5 68.51(6) 2_656 2_656 ?
N3 Pr01 N5 147.15(6) . 2_656 ?
N7 Pr01 N5 85.44(6) 2_656 . ?
N7 Pr01 N5 68.14(6) . . ?
N1 Pr01 N5 105.88(6) . . ?
N1 Pr01 N5 142.74(6) 2_656 . ?
N3 Pr01 N5 147.15(6) 2_656 . ?
N3 Pr01 N5 68.51(6) . . ?
N5 Pr01 N5 88.00(8) 2_656 . ?
C1 N1 C8 108.29(17) . . ?
C1 N1 Pr01 121.04(13) . . ?
C8 N1 Pr01 122.63(13) . . ?
N8 C1 N1 127.63(19) . . ?
N8 C1 C2 122.65(19) . . ?
N1 C1 C2 109.69(18) . . ?
C8 N2 C9 123.13(18) . . ?
C3 C2 C7 121.2(2) . . ?
C3 C2 C1 132.5(2) . . ?
C7 C2 C1 106.24(18) . . ?
C16 N3 C9 108.12(17) . . ?
C16 N3 Pr01 119.24(13) . . ?
C9 N3 Pr01 121.74(13) . . ?
C2 C3 C4 117.4(2) . . ?
C2 C3 H3 121.3 . . ?
C4 C3 H3 121.3 . . ?
C17 N4 C16 122.97(18) . . ?
C3 C4 C5 121.1(2) . . ?
C3 C4 H4 119.4 . . ?
C5 C4 H4 119.4 . . ?
C6 C5 C4 121.4(2) . . ?
C6 C5 H5 119.3 . . ?
C4 C5 H5 119.3 . . ?
C17 N5 C24 108.25(17) . . ?
C17 N5 Pr01 118.65(13) . . ?
C24 N5 Pr01 119.23(13) . . ?
C5 C6 C7 117.6(2) . . ?
C5 C6 H6 121.2 . . ?
C7 C6 H6 121.2 . . ?
C24 N6 C25 123.06(18) . . ?
C32 N7 C25 108.26(17) . . ?
C32 N7 Pr01 119.29(13) . . ?
C25 N7 Pr01 120.12(13) . . ?
C6 C7 C2 121.3(2) . . ?
C6 C7 C8 132.5(2) . . ?
C2 C7 C8 106.19(18) . . ?
N2 C8 N1 127.79(19) . . ?
N2 C8 C7 122.66(19) . . ?
N1 C8 C7 109.51(18) . . ?
C1 N8 C32 123.30(18) . . ?
N2 C9 N3 127.52(19) . . ?
N2 C9 C10 122.90(19) . . ?
N3 C9 C10 109.58(18) . . ?
C11 C10 C15 121.3(2) . . ?
C11 C10 C9 132.4(2) . . ?
C15 C10 C9 106.30(18) . . ?
C11 C12 C13 121.3(2) . . ?
C11 C12 H12 119.3 . . ?
C13 C12 H12 119.3 . . ?
C10 C11 C12 117.2(2) . . ?
C10 C11 H11 121.4 . . ?
C12 C11 H11 121.4 . . ?
C15 C14 C13 117.3(2) . . ?
C15 C14 H14 121.4 . . ?
C13 C14 H14 121.4 . . ?
C14 C15 C10 121.5(2) . . ?
C14 C15 C16 132.2(2) . . ?
C10 C15 C16 106.29(18) . . ?
N4 C16 N3 127.93(19) . . ?
N4 C16 C15 122.51(18) . . ?
N3 C16 C15 109.56(18) . . ?
N4 C17 N5 127.9(2) . . ?
N4 C17 C18 122.15(19) . . ?
N5 C17 C18 109.89(18) . . ?
C19 C18 C23 121.6(2) . . ?
C19 C18 C17 132.0(2) . . ?
C23 C18 C17 106.18(18) . . ?
C18 C19 C20 117.3(2) . . ?
C18 C19 H19 121.3 . . ?
C20 C19 H19 121.3 . . ?
C19 C20 C21 121.3(2) . . ?
C19 C20 H20 119.4 . . ?
C21 C20 H20 119.4 . . ?
C22 C21 C20 121.2(2) . . ?
C22 C21 H21 119.4 . . ?
C20 C21 H21 119.4 . . ?
C23 C22 C21 117.5(2) . . ?
C23 C22 H22 121.3 . . ?
C21 C22 H22 121.3 . . ?
C22 C23 C18 121.1(2) . . ?
C22 C23 C24 132.6(2) . . ?
C18 C23 C24 106.09(18) . . ?
N6 C24 N5 127.36(19) . . ?
N6 C24 C23 123.16(19) . . ?
N5 C24 C23 109.46(18) . . ?
N6 C25 N7 127.45(19) . . ?
N6 C25 C26 123.15(19) . . ?
N7 C25 C26 109.39(18) . . ?
C27 C26 C31 121.48(19) . . ?
C27 C26 C25 132.7(2) . . ?
C31 C26 C25 105.85(18) . . ?
C26 C27 C28 117.2(2) . . ?
C26 C27 H27 121.4 . . ?
C28 C27 H27 121.4 . . ?
C29 C28 C27 121.4(2) . . ?
C29 C28 H28 119.3 . . ?
C27 C28 H28 119.3 . . ?
C28 C29 C30 121.4(2) . . ?
C28 C29 H29 119.3 . . ?
C30 C29 H29 119.3 . . ?
C31 C30 C29 117.1(2) . . ?
C31 C30 H30 121.4 . . ?
C29 C30 H30 121.4 . . ?
C30 C31 C26 121.4(2) . . ?
C30 C31 C32 131.7(2) . . ?
C26 C31 C32 106.87(18) . . ?
N8 C32 N7 127.98(19) . . ?
N8 C32 C31 122.45(18) . . ?
N7 C32 C31 109.56(19) . . ?
C14 C13 C12 121.3(2) . . ?
C14 C13 H13 119.3 . . ?
C12 C13 H13 119.3 . . ?

loop_
_geom_bond_atom_site_label_1
_geom_bond_atom_site_label_2
_geom_bond_distance
_geom_bond_site_symmetry_2
_geom_bond_publ_flag
Pr01 N7 2.4726(18) 2_656 ?
Pr01 N7 2.4727(18) . ?
Pr01 N1 2.4760(18) . ?
Pr01 N1 2.4760(18) 2_656 ?
Pr01 N3 2.4807(17) 2_656 ?
Pr01 N3 2.4807(17) . ?
Pr01 N5 2.4873(17) 2_656 ?
Pr01 N5 2.4874(17) . ?
N1 C1 1.367(3) . ?
N1 C8 1.369(3) . ?
C1 N8 1.335(3) . ?
C1 C2 1.460(3) . ?
N2 C8 1.335(3) . ?
N2 C9 1.338(3) . ?
C2 C3 1.388(3) . ?
C2 C7 1.400(3) . ?
N3 C16 1.369(3) . ?
N3 C9 1.370(3) . ?
C3 C4 1.397(3) . ?
C3 H3 0.9500 . ?
N4 C17 1.336(3) . ?
N4 C16 1.336(3) . ?
C4 C5 1.398(3) . ?
C4 H4 0.9500 . ?
C5 C6 1.386(3) . ?
C5 H5 0.9500 . ?
N5 C17 1.365(3) . ?
N5 C24 1.369(3) . ?
C6 C7 1.390(3) . ?
C6 H6 0.9500 . ?
N6 C24 1.337(3) . ?
N6 C25 1.339(3) . ?
N7 C32 1.368(3) . ?
N7 C25 1.374(3) . ?
C7 C8 1.463(3) . ?
N8 C32 1.337(3) . ?
C9 C10 1.464(3) . ?
C10 C11 1.391(3) . ?
C10 C15 1.396(3) . ?
C12 C11 1.393(3) . ?
C12 C13 1.394(3) . ?
C12 H12 0.9500 . ?
C11 H11 0.9500 . ?
C14 C15 1.389(3) . ?
C14 C13 1.392(3) . ?
C14 H14 0.9500 . ?
C15 C16 1.464(3) . ?
C17 C18 1.463(3) . ?
C18 C19 1.388(3) . ?
C18 C23 1.400(3) . ?
C19 C20 1.391(3) . ?
C19 H19 0.9500 . ?
C20 C21 1.399(3) . ?
C20 H20 0.9500 . ?
C21 C22 1.393(3) . ?
C21 H21 0.9500 . ?
C22 C23 1.390(3) . ?
C22 H22 0.9500 . ?
C23 C24 1.470(3) . ?
C25 C26 1.471(3) . ?
C26 C27 1.384(3) . ?
C26 C31 1.397(3) . ?
C27 C28 1.395(3) . ?
C27 H27 0.9500 . ?
C28 C29 1.392(3) . ?
C28 H28 0.9500 . ?
C29 C30 1.393(3) . ?
C29 H29 0.9500 . ?
C30 C31 1.388(3) . ?
C30 H30 0.9500 . ?
C31 C32 1.458(3) . ?
C13 H13 0.9500 . ?
